data_4332853
loop_
_publ_author_name
'Kubatko, Karrie-Ann'
'Burns, Peter C.'

_publ_section_title
;
 Cation&#x2212;Cation Interactions in Sr5(UO2)20(UO6)2O16(OH)6(H2O)6and
 Cs(UO2)9U3O16(OH)5
;
_journal_issue 25
_journal_name_full 'Inorganic Chemistry'
_journal_page_first 10277
_journal_page_last 10281
_journal_paper_doi 10.1021/ic0609453
_journal_volume 45
_journal_year 2006
_chemical_formula_sum 'H18 O80 Sr5 U22'
_chemical_formula_weight 6958.79
_chemical_name_systematic
;
SrFm
;
_space_group_IT_number 20
_symmetry_cell_setting orthorhombic
_symmetry_space_group_name_Hall 'C 2c 2'
_symmetry_space_group_name_H-M 'C 2 2 21'
_atom_sites_solution_hydrogens geom
_atom_sites_solution_primary direct
_atom_sites_solution_secondary difmap
_audit_conform_dict_location ftp://ftp.iucr.org/pub/cif_core.dic
_audit_conform_dict_name cif_core.dic
_audit_conform_dict_version 2.2
_audit_creation_date 2004-04-15T15:03:54-00:00
_audit_creation_method 'WinGX routine CIF_UPDATE'
_cell_angle_alpha 90.00
_cell_angle_beta 90.00
_cell_angle_gamma 90.00
_cell_formula_units_Z 2
_cell_length_a 11.6677(14)
_cell_length_b 21.065(3)
_cell_length_c 14.3725(17)
_cell_measurement_reflns_used 7351
_cell_measurement_temperature 293(2)
_cell_measurement_theta_max 34.53
_cell_measurement_theta_min 2.03
_cell_volume 3532.5(8)
_computing_structure_refinement 'SHELXL-97 (Sheldrick, 1997)'
_computing_structure_solution 'SHELXS-97 (Sheldrick, 1990)'
_diffrn_ambient_temperature 293(2)
_diffrn_measured_fraction_theta_full 0.994
_diffrn_measured_fraction_theta_max 0.994
_diffrn_measurement_device_type 'Bruker APEX CCD area-detector'
_diffrn_measurement_method '\f and \w'
_diffrn_radiation_monochromator graphite
_diffrn_radiation_type MoK\a
_diffrn_radiation_wavelength 0.71073
_diffrn_reflns_av_R_equivalents 0.0937
_diffrn_reflns_av_sigmaI/netI 0.0644
_diffrn_reflns_limit_h_max 18
_diffrn_reflns_limit_h_min -18
_diffrn_reflns_limit_k_max 33
_diffrn_reflns_limit_k_min -32
_diffrn_reflns_limit_l_max 22
_diffrn_reflns_limit_l_min -22
_diffrn_reflns_number 36417
_diffrn_reflns_theta_full 34.53
_diffrn_reflns_theta_max 34.53
_diffrn_reflns_theta_min 1.93
_diffrn_standards_number 0
_exptl_absorpt_coefficient_mu 54.081
_exptl_absorpt_correction_T_max 0.1782
_exptl_absorpt_correction_T_min 0.0909
_exptl_absorpt_correction_type empirical
_exptl_absorpt_process_details 'via \y-scan (SHELXTL-NT; Bruker, 1998)'
_exptl_crystal_colour orange
_exptl_crystal_density_diffrn 6.542
_exptl_crystal_density_method 'not measured'
_exptl_crystal_description prism
_exptl_crystal_F_000 5744
_exptl_crystal_size_max 0.40
_exptl_crystal_size_mid 0.02
_exptl_crystal_size_min 0.02
_refine_ls_abs_structure_Flack 0.48(3)
_refine_ls_extinction_method none
_refine_ls_goodness_of_fit_ref 1.007
_refine_ls_hydrogen_treatment mixed
_refine_ls_matrix_type full
_refine_ls_number_parameters 153
_refine_ls_number_reflns 7351
_refine_ls_number_restraints 0
_refine_ls_restrained_S_all 1.007
_refine_ls_R_factor_all 0.0503
_refine_ls_R_factor_gt 0.0430
_refine_ls_shift/su_max 0.000
_refine_ls_shift/su_mean 0.000
_refine_ls_structure_factor_coef Fsqd
_refine_ls_weighting_details 'calc w=1/[\s^2^(Fo^2^)+(0.0614P)^2^+0.0000P] where P=(Fo^2^+2Fc^2^)/3'
_refine_ls_weighting_scheme calc
_refine_ls_wR_factor_gt 0.1024
_refine_ls_wR_factor_ref 0.1120
_reflns_number_gt 6394
_reflns_number_total 7351
_reflns_threshold_expression >2sigma(I)
_cod_data_source_file ic0609453sup2.cif
_cod_data_source_block csfm
_cod_original_sg_symbol_Hall C2221
_cod_original_sg_symbol_H-M C2221
_cod_database_code 4332853

loop_
_symmetry_equiv_pos_as_xyz
'x, y, z'
'-x, -y, z+1/2'
'-x, y, -z+1/2'
'x, -y, -z'
'x+1/2, y+1/2, z'
'-x+1/2, -y+1/2, z+1/2'
'-x+1/2, y+1/2, -z+1/2'
'x+1/2, -y+1/2, -z'

loop_
_atom_site_label
_atom_site_type_symbol
_atom_site_fract_x
_atom_site_fract_y
_atom_site_fract_z
_atom_site_U_iso_or_equiv
_atom_site_adp_type
_atom_site_occupancy
_atom_site_symmetry_multiplicity
_atom_site_calc_flag
_atom_site_refinement_flags
U1 U 0.17241(7) 0.5000 0.0000 0.00638(11) Uani 1 2 d S
U2 U 0.48839(4) 0.17143(2) -0.01986(3) 0.00499(8) Uani 1 1 d .
U3 U 0.47865(6) 0.5000 0.0000 0.00805(12) Uani 1 2 d S
U4 U 0.17564(4) 0.160689(19) -0.02310(3) 0.00639(8) Uani 1 1 d .
U5 U 0.35756(4) 0.32962(2) 0.02521(3) 0.00615(9) Uani 1 1 d .
U6 U -0.13291(6) 0.5000 0.0000 0.00678(12) Uani 1 2 d S
U7 U 0.32988(4) 0.17903(2) -0.27446(3) 0.01001(9) Uani 1 1 d .
Sr1 Sr 0.5000 0.07968(11) 0.2500 0.0091(6) Uani 0.792(8) 2 d SP
Sr2 Sr 0.17129(19) 0.08386(12) 0.25075(11) 0.0289(6) Uani 0.824(7) 1 d P
O1 O 0.3217(9) 0.2244(4) 0.0037(7) 0.0127(17) Uiso 1 1 d .
O2 O 0.5276(8) 0.2753(4) 0.0046(7) 0.0098(17) Uiso 1 1 d .
O3 O 0.3322(9) 0.1039(4) -0.0341(6) 0.0104(16) Uiso 1 1 d .
O4 O 0.6690(7) 0.1727(4) -0.0635(6) 0.0086(15) Uiso 1 1 d .
O5 O 0.4760(8) 0.1819(5) -0.1555(6) 0.0109(17) Uiso 1 1 d .
O6 O 0.3035(8) 0.4414(5) 0.0299(7) 0.015(2) Uiso 1 1 d .
O7 O 0.3425(9) 0.3429(5) -0.1011(8) 0.020(2) Uiso 1 1 d .
O8 O 0.3633(8) 0.3223(5) 0.1552(7) 0.0138(19) Uiso 1 1 d .
O9 O 0.5084(9) 0.1574(5) 0.1051(8) 0.016(2) Uiso 1 1 d .
O10 O 0.1921(9) 0.1791(5) -0.1499(7) 0.020(2) Uiso 1 1 d .
O11 O 0.0172(9) 0.1019(4) -0.0479(7) 0.0120(18) Uiso 1 1 d .
O12 O 0.0439(8) 0.4400(5) 0.0216(8) 0.016(2) Uiso 1 1 d .
O13 O 0.3338(11) 0.0929(6) -0.2707(9) 0.028(2) Uiso 1 1 d .
O14 O 0.1660(9) 0.1348(5) 0.0987(7) 0.0168(19) Uiso 1 1 d .
O15 O 0.3322(10) 0.2628(5) -0.2763(8) 0.022(2) Uiso 1 1 d .
O16 O 0.4710(13) 0.5283(7) 0.1153(11) 0.040(4) Uiso 1 1 d .
O17 O 0.1761(14) 0.5310(7) 0.1499(10) 0.042(3) Uiso 1 1 d .
O18 O -0.1315(14) 0.5233(8) 0.1198(12) 0.048(4) Uiso 1 1 d .
O19 O 0.3439(13) 0.1449(8) 0.2466(10) 0.048(4) Uiso 1 1 d .
O20 O -0.027(2) 0.1250(10) 0.253(2) 0.029(6) Uiso 0.50 1 d P
O21 O 0.6721(16) 0.5055(9) 0.0354(12) 0.013(3) Uiso 0.50 1 d P

loop_
_atom_site_aniso_label
_atom_site_aniso_U_11
_atom_site_aniso_U_22
_atom_site_aniso_U_33
_atom_site_aniso_U_23
_atom_site_aniso_U_13
_atom_site_aniso_U_12
U1 0.0044(2) 0.0031(2) 0.0117(3) -0.00101(19) 0.000 0.000
U2 0.00541(17) 0.00474(16) 0.00483(19) -0.00004(16) -0.00021(14) 0.00040(14)
U3 0.0051(3) 0.0064(3) 0.0126(3) 0.0018(2) 0.000 0.000
U4 0.00455(16) 0.00859(17) 0.00604(17) 0.00083(14) 0.00036(17) 0.00057(16)
U5 0.00701(18) 0.00485(17) 0.00659(18) -0.00003(16) 0.00104(13) 0.00057(13)
U6 0.0063(3) 0.0051(2) 0.0090(3) -0.0002(2) 0.000 0.000
U7 0.00938(18) 0.0145(2) 0.00620(17) -0.00002(16) -0.00077(17) -0.00051(18)
Sr1 0.0106(11) 0.0128(10) 0.0039(9) 0.000 -0.0004(7) 0.000
Sr2 0.0162(8) 0.0587(15) 0.0117(8) 0.0143(7) 0.0020(7) 0.0125(10)

loop_
_geom_angle_atom_site_label_1
_geom_angle_atom_site_label_2
_geom_angle_atom_site_label_3
_geom_angle
_geom_angle_site_symmetry_1
_geom_angle_site_symmetry_3
O12 U1 O12 81.9(6) . 4_565
O12 U1 O6 176.4(5) . 4_565
O12 U1 O6 98.6(4) 4_565 4_565
O12 U1 O6 98.6(4) . .
O12 U1 O6 176.4(5) 4_565 .
O6 U1 O6 81.0(6) 4_565 .
O12 U1 O17 88.8(5) . 4_565
O12 U1 O17 92.9(5) 4_565 4_565
O6 U1 O17 87.6(5) 4_565 4_565
O6 U1 O17 90.7(5) . 4_565
O12 U1 O17 92.9(5) . .
O12 U1 O17 88.8(5) 4_565 .
O6 U1 O17 90.7(5) 4_565 .
O6 U1 O17 87.6(5) . .
O17 U1 O17 177.8(8) 4_565 .
O12 U1 U6 41.0(3) . .
O12 U1 U6 41.0(3) 4_565 .
O6 U1 U6 139.5(3) 4_565 .
O6 U1 U6 139.5(3) . .
O17 U1 U6 91.1(4) 4_565 .
O17 U1 U6 91.1(4) . .
O12 U1 U3 139.0(3) . .
O12 U1 U3 139.0(3) 4_565 .
O6 U1 U3 40.5(3) 4_565 .
O6 U1 U3 40.5(3) . .
O17 U1 U3 88.9(4) 4_565 .
O17 U1 U3 88.9(4) . .
U6 U1 U3 180.0 . .
O12 U1 Sr2 116.3(3) . 7
O12 U1 Sr2 100.6(3) 4_565 7
O6 U1 Sr2 67.2(3) 4_565 7
O6 U1 Sr2 75.9(3) . 7
O17 U1 Sr2 152.8(4) 4_565 7
O17 U1 Sr2 25.1(4) . 7
U6 U1 Sr2 114.54(3) . 7
U3 U1 Sr2 65.46(3) . 7
O12 U1 Sr2 100.6(3) . 6_554
O12 U1 Sr2 116.3(3) 4_565 6_554
O6 U1 Sr2 75.9(3) 4_565 6_554
O6 U1 Sr2 67.2(3) . 6_554
O17 U1 Sr2 25.1(4) 4_565 6_554
O17 U1 Sr2 152.8(4) . 6_554
U6 U1 Sr2 114.54(3) . 6_554
U3 U1 Sr2 65.46(3) . 6_554
Sr2 U1 Sr2 130.92(6) 7 6_554
O12 U1 Sr1 62.9(3) . 6_554
O12 U1 Sr1 76.9(3) 4_565 6_554
O6 U1 Sr1 113.7(3) 4_565 6_554
O6 U1 Sr1 106.6(3) . 6_554
O17 U1 Sr1 29.1(4) 4_565 6_554
O17 U1 Sr1 153.0(4) . 6_554
U6 U1 Sr1 63.104(11) . 6_554
U3 U1 Sr1 116.896(11) . 6_554
Sr2 U1 Sr1 177.40(4) 7 6_554
Sr2 U1 Sr1 51.45(3) 6_554 6_554
O12 U1 Sr1 76.9(3) . 5_455
O12 U1 Sr1 62.9(3) 4_565 5_455
O6 U1 Sr1 106.6(3) 4_565 5_455
O6 U1 Sr1 113.7(3) . 5_455
O17 U1 Sr1 153.0(4) 4_565 5_455
O17 U1 Sr1 29.1(4) . 5_455
U6 U1 Sr1 63.104(11) . 5_455
U3 U1 Sr1 116.896(11) . 5_455
Sr2 U1 Sr1 51.45(3) 7 5_455
Sr2 U1 Sr1 177.40(4) 6_554 5_455
Sr1 U1 Sr1 126.21(2) 6_554 5_455
O9 U2 O5 175.8(4) . .
O9 U2 O4 99.1(4) . .
O5 U2 O4 77.7(3) . .
O9 U2 O2 88.8(4) . .
O5 U2 O2 93.5(4) . .
O4 U2 O2 80.7(3) . .
O9 U2 O1 92.4(4) . .
O5 U2 O1 91.7(4) . .
O4 U2 O1 149.2(3) . .
O2 U2 O1 71.0(3) . .
O9 U2 O3 95.0(4) . .
O5 U2 O3 85.6(4) . .
O4 U2 O3 137.3(3) . .
O2 U2 O3 139.9(3) . .
O1 U2 O3 68.9(3) . .
O9 U2 O12 79.6(4) . 8
O5 U2 O12 96.8(4) . 8
O4 U2 O12 75.7(3) . 8
O2 U2 O12 151.6(3) . 8
O1 U2 O12 134.7(3) . 8
O3 U2 O12 67.5(3) . 8
O9 U2 U7 136.7(3) . 3_654
O5 U2 U7 40.0(3) . 3_654
O4 U2 U7 37.8(2) . 3_654
O2 U2 U7 88.0(2) . 3_654
O1 U2 U7 126.8(2) . 3_654
O3 U2 U7 114.4(2) . 3_654
O12 U2 U7 83.1(2) 8 3_654
O9 U2 U4 97.4(3) . .
O5 U2 U4 85.5(3) . .
O4 U2 U4 162.5(2) . .
O2 U2 U4 105.3(2) . .
O1 U2 U4 34.5(2) . .
O3 U2 U4 34.6(2) . .
O12 U2 U4 101.9(2) 8 .
U7 U2 U4 124.996(17) 3_654 .
O9 U2 U5 91.5(3) . .
O5 U2 U5 92.4(3) . .
O4 U2 U5 115.6(2) . .
O2 U2 U5 35.9(2) . .
O1 U2 U5 35.1(2) . .
O3 U2 U5 104.0(2) . .
O12 U2 U5 166.9(2) 8 .
U7 U2 U5 109.923(15) 3_654 .
U4 U2 U5 69.409(13) . .
O9 U2 U6 79.9(3) . 5_545
O5 U2 U6 98.6(3) . 5_545
O4 U2 U6 112.4(2) . 5_545
O2 U2 U6 163.8(2) . 5_545
O1 U2 U6 97.7(2) . 5_545
O3 U2 U6 32.0(2) . 5_545
O12 U2 U6 37.1(2) 8 5_545
U7 U2 U6 108.197(14) 3_654 5_545
U4 U2 U6 65.184(14) . 5_545
U5 U2 U6 132.011(19) . 5_545
O9 U2 Sr1 17.9(3) . .
O5 U2 Sr1 159.8(3) . .
O4 U2 Sr1 103.3(2) . .
O2 U2 Sr1 106.6(2) . .
O1 U2 Sr1 96.5(2) . .
O3 U2 Sr1 80.2(2) . .
O12 U2 Sr1 64.6(3) 8 .
U7 U2 Sr1 136.69(2) 3_654 .
U4 U2 Sr1 90.857(12) . .
U5 U2 Sr1 104.85(3) . .
U6 U2 Sr1 62.08(3) 5_545 .
O16 U3 O16 174.2(10) 4_565 .
O16 U3 O11 92.5(5) 4_565 5
O16 U3 O11 88.6(5) . 5
O16 U3 O11 88.6(5) 4_565 8
O16 U3 O11 92.5(5) . 8
O11 U3 O11 157.4(5) 5 8
O16 U3 O21 105.8(7) 4_565 .
O16 U3 O21 80.0(6) . .
O11 U3 O21 80.1(5) 5 .
O11 U3 O21 77.9(5) 8 .
O16 U3 O21 80.0(6) 4_565 4_565
O16 U3 O21 105.8(7) . 4_565
O11 U3 O21 77.9(5) 5 4_565
O11 U3 O21 80.1(5) 8 4_565
O21 U3 O21 26.0(9) . 4_565
O16 U3 O6 87.2(5) 4_565 .
O16 U3 O6 87.9(5) . .
O11 U3 O6 133.9(3) 5 .
O11 U3 O6 68.7(3) 8 .
O21 U3 O6 143.8(5) . .
O21 U3 O6 146.5(5) 4_565 .
O16 U3 O6 87.9(5) 4_565 4_565
O16 U3 O6 87.2(5) . 4_565
O11 U3 O6 68.7(3) 5 4_565
O11 U3 O6 133.9(3) 8 4_565
O21 U3 O6 146.5(5) . 4_565
O21 U3 O6 143.8(5) 4_565 4_565
O6 U3 O6 65.2(5) . 4_565
O16 U3 U1 87.1(5) 4_565 .
O16 U3 U1 87.1(5) . .
O11 U3 U1 101.3(2) 5 .
O11 U3 U1 101.3(2) 8 .
O21 U3 U1 167.0(4) . .
O21 U3 U1 167.0(4) 4_565 .
O6 U3 U1 32.6(2) . .
O6 U3 U1 32.6(2) 4_565 .
O16 U3 U5 75.9(5) 4_565 .
O16 U3 U5 101.9(5) . .
O11 U3 U5 164.7(3) 5 .
O11 U3 U5 34.7(2) 8 .
O21 U3 U5 112.4(5) . .
O21 U3 U5 109.3(5) 4_565 .
O6 U3 U5 37.3(2) . .
O6 U3 U5 100.4(2) 4_565 .
U1 U3 U5 68.612(13) . .
O16 U3 U5 101.9(5) 4_565 4_565
O16 U3 U5 75.9(5) . 4_565
O11 U3 U5 34.7(2) 5 4_565
O11 U3 U5 164.7(3) 8 4_565
O21 U3 U5 109.3(5) . 4_565
O21 U3 U5 112.4(5) 4_565 4_565
O6 U3 U5 100.4(2) . 4_565
O6 U3 U5 37.3(2) 4_565 4_565
U1 U3 U5 68.612(13) . 4_565
U5 U3 U5 137.22(3) . 4_565
O16 U3 Sr2 21.7(5) 4_565 6_554
O16 U3 Sr2 152.7(5) . 6_554
O11 U3 Sr2 102.2(3) 5 6_554
O11 U3 Sr2 86.9(3) 8 6_554
O21 U3 Sr2 126.3(4) . 6_554
O21 U3 Sr2 101.0(4) 4_565 6_554
O6 U3 Sr2 66.5(2) . 6_554
O6 U3 Sr2 73.9(2) 4_565 6_554
U1 U3 Sr2 66.35(3) . 6_554
U5 U3 Sr2 63.59(3) . 6_554
U5 U3 Sr2 98.75(3) 4_565 6_554
O14 U4 O10 174.2(5) . .
O14 U4 O3 87.5(4) . .
O10 U4 O3 87.6(4) . .
O14 U4 O1 93.6(4) . .
O10 U4 O1 88.0(4) . .
O3 U4 O1 72.5(3) . .
O14 U4 O2 91.1(4) . 8_455
O10 U4 O2 94.1(4) . 8_455
O3 U4 O2 174.5(3) . 8_455
O1 U4 O2 102.3(3) . 8_455
O14 U4 O11 86.4(4) . .
O10 U4 O11 92.5(4) . .
O3 U4 O11 111.9(3) . .
O1 U4 O11 175.6(3) . .
O2 U4 O11 73.3(3) 8_455 .
O14 U4 U2 93.9(3) . .
O10 U4 U2 84.1(3) . .
O3 U4 U2 37.0(2) . .
O1 U4 U2 35.7(2) . .
O2 U4 U2 137.9(2) 8_455 .
O11 U4 U2 148.7(2) . .
O14 U4 U5 87.9(3) . 8_455
O10 U4 U5 94.8(3) . 8_455
O3 U4 U5 149.6(2) . 8_455
O1 U4 U5 137.8(2) . 8_455
O2 U4 U5 35.5(2) 8_455 8_455
O11 U4 U5 37.8(2) . 8_455
U2 U4 U5 173.296(16) . 8_455
O14 U4 U7 154.7(3) . .
O10 U4 U7 21.2(3) . .
O3 U4 U7 67.5(2) . .
O1 U4 U7 75.8(3) . .
O2 U4 U7 113.4(3) 8_455 .
O11 U4 U7 106.0(3) . .
U2 U4 U7 64.052(13) . .
U5 U4 U7 115.509(15) 8_455 .
O14 U4 U6 73.1(3) . 5_545
O10 U4 U6 101.3(3) . 5_545
O3 U4 U6 25.0(2) . 5_545
O1 U4 U6 93.9(2) . 5_545
O2 U4 U6 158.1(2) 8_455 5_545
O11 U4 U6 90.4(2) . 5_545
U2 U4 U6 60.171(14) . 5_545
U5 U4 U6 126.477(16) 8_455 5_545
U7 U4 U6 84.738(12) . 5_545
O14 U4 Sr2 5.8(3) . .
O10 U4 Sr2 168.4(3) . .
O3 U4 Sr2 82.5(2) . .
O1 U4 Sr2 94.6(3) . .
O2 U4 Sr2 96.4(3) 8_455 .
O11 U4 Sr2 85.8(3) . .
U2 U4 Sr2 91.36(3) . .
U5 U4 Sr2 90.95(3) 8_455 .
U7 U4 Sr2 149.94(3) . .
U6 U4 Sr2 67.34(3) 5_545 .
O7 U5 O8 174.7(5) . .
O7 U5 O4 98.6(4) . 8_455
O8 U5 O4 78.0(4) . 8_455
O7 U5 O1 89.8(4) . .
O8 U5 O1 93.5(4) . .
O4 U5 O1 80.5(3) 8_455 .
O7 U5 O2 91.8(4) . .
O8 U5 O2 93.2(4) . .
O4 U5 O2 148.6(3) 8_455 .
O1 U5 O2 70.0(3) . .
O7 U5 O11 96.8(4) . 8
O8 U5 O11 83.4(4) . 8
O4 U5 O11 137.7(3) 8_455 8
O1 U5 O11 138.8(3) . 8
O2 U5 O11 69.2(3) . 8
O7 U5 O6 81.7(4) . .
O8 U5 O6 93.5(4) . .
O4 U5 O6 76.3(3) 8_455 .
O1 U5 O6 153.7(3) . .
O2 U5 O6 134.8(3) . .
O11 U5 O6 67.2(3) 8 .
O7 U5 U7 137.1(3) . 6
O8 U5 U7 39.2(3) . 6
O4 U5 U7 38.8(2) 8_455 6
O1 U5 U7 87.0(2) . 6
O2 U5 U7 126.6(2) . 6
O11 U5 U7 113.3(2) 8 6
O6 U5 U7 82.5(2) . 6
O7 U5 U4 94.5(3) . 8
O8 U5 U4 88.7(3) . 8
O4 U5 U4 166.3(2) 8_455 8
O1 U5 U4 103.6(3) . 8
O2 U5 U4 33.7(2) . 8
O11 U5 U4 35.5(2) 8 8
O6 U5 U4 101.8(2) . 8
U7 U5 U4 127.765(16) 6 8
O7 U5 U2 90.2(3) . .
O8 U5 U2 94.9(3) . .
O4 U5 U2 114.9(2) 8_455 .
O1 U5 U2 34.9(3) . .
O2 U5 U2 35.1(2) . .
O11 U5 U2 104.2(2) 8 .
O6 U5 U2 167.2(2) . .
U7 U5 U2 109.947(16) 6 .
U4 U5 U2 68.794(13) 8 .
O7 U5 U3 78.6(3) . .
O8 U5 U3 99.0(3) . .
O4 U5 U3 113.3(2) 8_455 .
O1 U5 U3 163.0(2) . .
O2 U5 U3 97.7(2) . .
O11 U5 U3 33.4(2) 8 .
O6 U5 U3 37.1(2) . .
U7 U5 U3 109.955(16) 6 .
U4 U5 U3 65.431(14) 8 .
U2 U5 U3 131.571(18) . .
O7 U5 Sr2 16.0(3) . 6_554
O8 U5 Sr2 159.8(3) . 6_554
O4 U5 Sr2 98.8(2) 8_455 6_554
O1 U5 Sr2 105.7(2) . 6_554
O2 U5 Sr2 99.1(2) . 6_554
O11 U5 Sr2 86.0(2) 8 6_554
O6 U5 Sr2 66.5(2) . 6_554
U7 U5 Sr2 133.96(3) 6 6_554
U4 U5 Sr2 92.68(3) 8 6_554
U2 U5 Sr2 104.39(3) . 6_554
U3 U5 Sr2 63.65(3) . 6_554
O18 U6 O18 179.0(10) 4_565 .
O18 U6 O3 86.9(6) 4_565 8_455
O18 U6 O3 93.3(6) . 8_455
O18 U6 O3 93.3(6) 4_565 5_455
O18 U6 O3 86.9(6) . 5_455
O3 U6 O3 159.4(5) 8_455 5_455
O18 U6 O21 77.6(7) 4_565 4_465
O18 U6 O21 103.4(7) . 4_465
O3 U6 O21 79.9(5) 8_455 4_465
O3 U6 O21 80.0(5) 5_455 4_465
O18 U6 O21 103.4(7) 4_565 1_455
O18 U6 O21 77.6(7) . 1_455
O3 U6 O21 80.0(5) 8_455 1_455
O3 U6 O21 79.9(5) 5_455 1_455
O21 U6 O21 25.8(9) 4_465 1_455
O18 U6 O12 90.7(6) 4_565 4_565
O18 U6 O12 88.4(6) . 4_565
O3 U6 O12 132.5(4) 8_455 4_565
O3 U6 O12 68.0(3) 5_455 4_565
O21 U6 O12 145.3(5) 4_465 4_565
O21 U6 O12 145.7(5) 1_455 4_565
O18 U6 O12 88.4(6) 4_565 .
O18 U6 O12 90.7(6) . .
O3 U6 O12 68.0(3) 8_455 .
O3 U6 O12 132.5(4) 5_455 .
O21 U6 O12 145.7(5) 4_465 .
O21 U6 O12 145.3(5) 1_455 .
O12 U6 O12 64.5(5) 4_565 .
O18 U6 U1 89.5(5) 4_565 .
O18 U6 U1 89.5(5) . .
O3 U6 U1 100.3(3) 8_455 .
O3 U6 U1 100.3(3) 5_455 .
O21 U6 U1 167.1(4) 4_465 .
O21 U6 U1 167.1(4) 1_455 .
O12 U6 U1 32.3(2) 4_565 .
O12 U6 U1 32.3(2) . .
O18 U6 U2 100.4(5) 4_565 5_455
O18 U6 U2 79.2(5) . 5_455
O3 U6 U2 166.5(2) 8_455 5_455
O3 U6 U2 32.6(3) 5_455 5_455
O21 U6 U2 112.6(5) 4_465 5_455
O21 U6 U2 109.0(5) 1_455 5_455
O12 U6 U2 37.0(2) 4_565 5_455
O12 U6 U2 100.5(2) . 5_455
U1 U6 U2 68.661(13) . 5_455
O18 U6 U2 79.2(5) 4_565 8_455
O18 U6 U2 100.4(5) . 8_455
O3 U6 U2 32.6(3) 8_455 8_455
O3 U6 U2 166.5(2) 5_455 8_455
O21 U6 U2 109.0(5) 4_465 8_455
O21 U6 U2 112.6(5) 1_455 8_455
O12 U6 U2 100.5(2) 4_565 8_455
O12 U6 U2 37.0(2) . 8_455
U1 U6 U2 68.661(13) . 8_455
U2 U6 U2 137.32(3) 5_455 8_455
O18 U6 U4 81.7(5) 4_565 8_455
O18 U6 U4 98.9(5) . 8_455
O3 U6 U4 23.9(2) 8_455 8_455
O3 U6 U4 135.9(3) 5_455 8_455
O21 U6 U4 56.1(5) 4_465 8_455
O21 U6 U4 59.2(5) 1_455 8_455
O12 U6 U4 154.9(2) 4_565 8_455
O12 U6 U4 91.3(2) . 8_455
U1 U6 U4 123.296(11) . 8_455
U2 U6 U4 168.00(2) 5_455 8_455
U2 U6 U4 54.645(12) 8_455 8_455
O15 U7 O13 177.5(5) . .
O15 U7 O4 92.4(4) . 3_654
O13 U7 O4 88.4(5) . 3_654
O15 U7 O10 91.2(5) . .
O13 U7 O10 89.7(5) . .
O4 U7 O10 138.3(3) 3_654 .
O15 U7 O5 88.5(5) . .
O13 U7 O5 89.2(5) . .
O4 U7 O5 134.8(3) 3_654 .
O10 U7 O5 86.8(3) . .
O15 U7 O8 91.1(5) . 6_554
O13 U7 O8 91.4(5) . 6_554
O4 U7 O8 66.1(3) 3_654 6_554
O10 U7 O8 72.3(3) . 6_554
O5 U7 O8 159.1(3) . 6_554
O15 U7 O5 87.4(4) . 3_654
O13 U7 O5 90.8(5) . 3_654
O4 U7 O5 65.9(3) 3_654 3_654
O10 U7 O5 155.8(3) . 3_654
O5 U7 O5 69.0(4) . 3_654
O8 U7 O5 131.9(3) 6_554 3_654
O15 U7 U5 92.7(4) . 6_554
O13 U7 U5 89.3(4) . 6_554
O4 U7 U5 37.5(2) 3_654 6_554
O10 U7 U5 100.9(3) . 6_554
O5 U7 U5 172.2(2) . 6_554
O8 U7 U5 28.7(2) 6_554 6_554
O5 U7 U5 103.3(2) 3_654 6_554
O15 U7 U2 91.3(4) . 3_654
O13 U7 U2 88.0(4) . 3_654
O4 U7 U2 35.3(2) 3_654 3_654
O10 U7 U2 173.3(3) . 3_654
O5 U7 U2 99.5(2) . 3_654
O8 U7 U2 101.4(2) 6_554 3_654
O5 U7 U2 30.6(2) 3_654 3_654
U5 U7 U2 72.777(16) 6_554 3_654
O15 U7 U7 89.3(4) . 3_654
O13 U7 U7 88.3(4) . 3_654
O4 U7 U7 99.7(2) 3_654 3_654
O10 U7 U7 121.9(3) . 3_654
O5 U7 U7 35.1(2) . 3_654
O8 U7 U7 165.9(2) 6_554 3_654
O5 U7 U7 34.0(2) 3_654 3_654
U5 U7 U7 137.18(2) 6_554 3_654
U2 U7 U7 64.419(16) 3_654 3_654
O15 U7 U4 96.6(4) . .
O13 U7 U4 83.7(4) . .
O4 U7 U4 152.4(2) 3_654 .
O10 U7 U4 16.4(3) . .
O5 U7 U4 71.6(2) . .
O8 U7 U4 87.6(2) 6_554 .
O5 U7 U4 140.3(2) 3_654 .
U5 U7 U4 115.831(18) 6_554 .
U2 U7 U4 167.847(17) 3_654 .
U7 U7 U4 106.361(18) 3_654 .
O19 Sr1 O19 106.0(8) 3_655 .
O19 Sr1 O9 69.0(5) 3_655 3_655
O19 Sr1 O9 67.4(5) . 3_655
O19 Sr1 O9 67.4(5) 3_655 .
O19 Sr1 O9 69.0(5) . .
O9 Sr1 O9 103.7(5) 3_655 .
O19 Sr1 O18 137.3(5) 3_655 5_545
O19 Sr1 O18 78.2(5) . 5_545
O9 Sr1 O18 142.8(4) 3_655 5_545
O9 Sr1 O18 75.4(4) . 5_545
O19 Sr1 O18 78.2(5) 3_655 7_545
O19 Sr1 O18 137.3(5) . 7_545
O9 Sr1 O18 75.4(4) 3_655 7_545
O9 Sr1 O18 142.8(4) . 7_545
O18 Sr1 O18 127.7(7) 5_545 7_545
O19 Sr1 O17 145.3(5) 3_655 7_545
O19 Sr1 O17 68.5(5) . 7_545
O9 Sr1 O17 77.8(4) 3_655 7_545
O9 Sr1 O17 132.8(4) . 7_545
O18 Sr1 O17 76.7(5) 5_545 7_545
O18 Sr1 O17 84.0(5) 7_545 7_545
O19 Sr1 O17 68.5(5) 3_655 5_545
O19 Sr1 O17 145.3(5) . 5_545
O9 Sr1 O17 132.8(4) 3_655 5_545
O9 Sr1 O17 77.8(4) . 5_545
O18 Sr1 O17 84.0(5) 5_545 5_545
O18 Sr1 O17 76.7(5) 7_545 5_545
O17 Sr1 O17 135.5(6) 7_545 5_545
O19 Sr1 Sr2 35.7(4) 3_655 3_655
O19 Sr1 Sr2 141.6(4) . 3_655
O9 Sr1 Sr2 91.4(2) 3_655 3_655
O9 Sr1 Sr2 86.9(2) . 3_655
O18 Sr1 Sr2 125.3(4) 5_545 3_655
O18 Sr1 Sr2 56.2(3) 7_545 3_655
O17 Sr1 Sr2 140.2(3) 7_545 3_655
O17 Sr1 Sr2 41.3(3) 5_545 3_655
O19 Sr1 Sr2 141.6(4) 3_655 .
O19 Sr1 Sr2 35.7(4) . .
O9 Sr1 Sr2 86.9(2) 3_655 .
O9 Sr1 Sr2 91.4(2) . .
O18 Sr1 Sr2 56.2(3) 5_545 .
O18 Sr1 Sr2 125.3(4) 7_545 .
O17 Sr1 Sr2 41.3(3) 7_545 .
O17 Sr1 Sr2 140.2(3) 5_545 .
Sr2 Sr1 Sr2 177.37(11) 3_655 .
O19 Sr1 U6 123.1(4) 3_655 5_545
O19 Sr1 U6 85.9(4) . 5_545
O9 Sr1 U6 153.2(2) 3_655 5_545
O9 Sr1 U6 66.0(2) . 5_545
O18 Sr1 U6 14.8(3) 5_545 5_545
O18 Sr1 U6 128.3(4) 7_545 5_545
O17 Sr1 U6 91.3(3) 7_545 5_545
O17 Sr1 U6 71.3(3) 5_545 5_545
Sr2 Sr1 U6 111.76(3) 3_655 5_545
Sr2 Sr1 U6 69.35(3) . 5_545
O19 Sr1 U6 85.9(4) 3_655 6
O19 Sr1 U6 123.1(4) . 6
O9 Sr1 U6 66.0(2) 3_655 6
O9 Sr1 U6 153.2(2) . 6
O18 Sr1 U6 128.3(4) 5_545 6
O18 Sr1 U6 14.8(3) 7_545 6
O17 Sr1 U6 71.3(3) 7_545 6
O17 Sr1 U6 91.3(3) 5_545 6
Sr2 Sr1 U6 69.35(3) 3_655 6
Sr2 Sr1 U6 111.76(3) . 6
U6 Sr1 U6 133.57(6) 5_545 6
O20 Sr2 O19 120.2(8) 3 .
O20 Sr2 O14 75.6(9) 3 .
O19 Sr2 O14 76.3(4) . .
O20 Sr2 O20 7.0(7) 3 .
O19 Sr2 O20 126.9(7) . .
O14 Sr2 O20 80.4(7) . .
O20 Sr2 O17 147.0(10) 3 7_545
O19 Sr2 O17 70.0(5) . 7_545
O14 Sr2 O17 135.7(5) . 7_545
O20 Sr2 O17 143.5(8) . 7_545
O20 Sr2 O7 72.6(9) 3 6
O19 Sr2 O7 75.9(5) . 6
O14 Sr2 O7 117.8(4) . 6
O20 Sr2 O7 74.2(7) . 6
O17 Sr2 O7 81.1(4) 7_545 6
O20 Sr2 O16 71.5(9) 3 7_545
O19 Sr2 O16 137.9(5) . 7_545
O14 Sr2 O16 141.9(4) . 7_545
O20 Sr2 O16 65.3(7) . 7_545
O17 Sr2 O16 81.1(5) 7_545 7_545
O7 Sr2 O16 69.7(4) 6 7_545
O20 Sr2 O18 142.8(10) 3 5_545
O19 Sr2 O18 66.3(5) . 5_545
O14 Sr2 O18 70.7(4) . 5_545
O20 Sr2 O18 144.2(8) . 5_545
O17 Sr2 O18 69.9(5) 7_545 5_545
O7 Sr2 O18 138.1(4) 6 5_545
O16 Sr2 O18 131.1(4) 7_545 5_545
O20 Sr2 O15 62.1(7) 3 6
O19 Sr2 O15 58.3(4) . 6
O14 Sr2 O15 57.0(3) . 6
O20 Sr2 O15 69.0(6) . 6
O17 Sr2 O15 120.8(4) 7_545 6
O7 Sr2 O15 60.9(3) 6 6
O16 Sr2 O15 119.3(4) 7_545 6
O18 Sr2 O15 109.3(4) 5_545 6
O20 Sr2 O16 60.7(9) 3 5_445
O19 Sr2 O16 141.5(4) . 5_445
O14 Sr2 O16 66.7(4) . 5_445
O20 Sr2 O16 57.4(7) . 5_445
O17 Sr2 O16 132.9(4) 7_545 5_445
O7 Sr2 O16 130.5(4) 6 5_445
O16 Sr2 O16 80.5(5) 7_545 5_445
O18 Sr2 O16 91.2(4) 5_545 5_445
O15 Sr2 O16 106.0(3) 6 5_445
O20 Sr2 Sr1 154.1(7) 3 .
O19 Sr2 Sr1 33.9(4) . .
O14 Sr2 Sr1 91.9(3) . .
O20 Sr2 Sr1 160.8(5) . .
O17 Sr2 Sr1 44.8(4) 7_545 .
O7 Sr2 Sr1 94.4(2) 6 .
O16 Sr2 Sr1 125.8(3) 7_545 .
O18 Sr2 Sr1 43.8(3) 5_545 .
O15 Sr2 Sr1 92.0(2) 6 .
O16 Sr2 Sr1 135.0(3) 5_445 .
O20 Sr2 Sr2 27.2(7) 3 3
O19 Sr2 Sr2 147.4(4) . 3
O14 Sr2 Sr2 88.3(3) . 3
O20 Sr2 Sr2 20.6(5) . 3
O17 Sr2 Sr2 134.8(4) 7_545 3
O7 Sr2 Sr2 86.8(2) 6 3
O16 Sr2 Sr2 53.9(3) 7_545 3
O18 Sr2 Sr2 135.1(3) 5_545 3
O15 Sr2 Sr2 89.2(2) 6 3
O16 Sr2 Sr2 43.9(3) 5_445 3
Sr1 Sr2 Sr2 178.60(6) . 3
U4 O1 U2 109.8(4) . .
U4 O1 U5 139.4(5) . .
U2 O1 U5 110.0(4) . .
U4 O2 U2 140.2(4) 8 .
U4 O2 U5 110.7(4) 8 .
U2 O2 U5 109.0(4) . .
U4 O3 U6 131.2(4) . 5_545
U4 O3 U2 108.3(4) . .
U6 O3 U2 115.4(4) 5_545 .
U2 O4 U5 149.4(4) . 8
U2 O4 U7 106.9(3) . 3_654
U5 O4 U7 103.8(3) 8 3_654
U2 O5 U7 138.7(5) . .
U2 O5 U7 109.4(4) . 3_654
U7 O5 U7 110.9(4) . 3_654
U1 O6 U3 106.9(4) . .
U1 O6 U5 141.5(5) . .
U3 O6 U5 105.6(4) . .
U5 O7 Sr2 152.8(6) . 6_554
U5 O8 U7 112.1(4) . 6
U2 O9 Sr1 149.8(5) . .
U4 O10 U7 142.4(5) . .
U4 O11 U3 128.8(5) . 5_445
U4 O11 U5 106.7(4) . 8_455
U3 O11 U5 111.8(4) 5_445 8_455
U1 O12 U2 144.4(5) . 8_455
U1 O12 U6 106.8(4) . .
U2 O12 U6 105.9(4) 8_455 .
U4 O14 Sr2 169.9(6) . .
U7 O15 Sr2 172.1(6) . 6_554
U3 O16 Sr2 144.9(8) . 7
U3 O16 Sr2 130.3(7) . 5
Sr2 O16 Sr2 82.2(4) 7 5
U1 O17 Sr2 132.7(7) . 7
U1 O17 Sr1 127.1(7) . 5_455
Sr2 O17 Sr1 93.8(5) 7 5_455
U6 O18 Sr1 142.5(8) . 5_455
U6 O18 Sr2 131.4(8) . 5_455
Sr1 O18 Sr2 80.0(4) 5_455 5_455
Sr1 O19 Sr2 110.4(7) . .
O20 O20 Sr2 151(2) 3 3
O20 O20 Sr2 21.6(16) 3 .
Sr2 O20 Sr2 132.2(11) 3 .
O21 O21 U3 77.0(4) 4_565 .
O21 O21 U6 77.1(4) 4_565 1_655
U3 O21 U6 154.1(8) . 1_655

loop_
_geom_bond_atom_site_label_1
_geom_bond_atom_site_label_2
_geom_bond_distance
_geom_bond_site_symmetry_2
U1 O12 1.986(10) .
U1 O12 1.986(10) 4_565
U1 O6 2.013(10) 4_565
U1 O6 2.013(10) .
U1 O17 2.252(14) 4_565
U1 O17 2.252(14) .
U2 O9 1.835(11) .
U2 O5 1.967(9) .
U2 O4 2.199(9) .
U2 O2 2.262(9) .
U2 O1 2.267(10) .
U2 O3 2.321(10) .
U2 O12 2.435(10) 8
U3 O16 1.763(16) 4_565
U3 O16 1.763(16) .
U3 O11 2.299(9) 5
U3 O11 2.299(9) 8
U3 O21 2.316(19) .
U3 O21 2.316(19) 4_565
U3 O6 2.426(10) .
U3 O6 2.426(10) 4_565
U4 O14 1.837(10) .
U4 O10 1.873(11) .
U4 O3 2.188(10) .
U4 O1 2.203(10) .
U4 O2 2.208(9) 8_455
U4 O11 2.253(10) .
U5 O7 1.845(11) .
U5 O8 1.875(10) .
U5 O4 2.268(9) 8_455
U5 O1 2.277(9) .
U5 O2 2.310(9) .
U5 O11 2.379(10) 8
U5 O6 2.438(10) .
U6 O18 1.790(17) 4_565
U6 O18 1.790(17) .
U6 O3 2.280(9) 8_455
U6 O3 2.280(9) 5_455
U6 O21 2.334(19) 4_465
U6 O21 2.334(19) 1_455
U6 O12 2.440(10) 4_565
U6 O12 2.440(10) .
U7 O15 1.766(11) .
U7 O13 1.816(12) .
U7 O4 2.333(8) 3_654
U7 O10 2.406(10) .
U7 O5 2.415(9) .
U7 O8 2.471(9) 6_554
U7 O5 2.480(9) 3_654
Sr1 O19 2.281(16) 3_655
Sr1 O19 2.281(16) .
Sr1 O9 2.650(11) 3_655
Sr1 O9 2.650(11) .
Sr1 O18 2.696(17) 5_545
Sr1 O18 2.696(17) 7_545
Sr1 O17 2.710(16) 7_545
Sr1 O17 2.710(16) 5_545
Sr2 O20 1.90(2) 3
Sr2 O19 2.390(16) .
Sr2 O14 2.435(10) .
Sr2 O20 2.47(2) .
Sr2 O17 2.540(15) 7_545
Sr2 O7 2.635(11) 6
Sr2 O16 2.799(15) 7_545
O2 U4 2.208(9) 8
O3 U6 2.280(9) 5_545
O4 U5 2.268(9) 8
O4 U7 2.333(8) 3_654
O5 U7 2.480(9) 3_654
O7 Sr2 2.635(11) 6_554
O8 U7 2.471(9) 6
O11 U3 2.299(9) 5_445
O11 U5 2.379(10) 8_455
O12 U2 2.435(10) 8_455
O15 Sr2 3.253(11) 6_554
O16 Sr2 2.799(15) 7
O16 Sr2 3.259(16) 5
O17 Sr2 2.540(15) 7
O17 Sr1 2.710(16) 5_455
O18 Sr1 2.696(17) 5_455
O18 Sr2 3.235(17) 5_455
O20 O20 0.63(5) 3
O20 Sr2 1.90(2) 3
O21 O21 1.04(3) 4_565
O21 U6 2.334(19) 1_655
